data_9007974
loop_
_publ_author_name
'Falah, C.'
'Boughzala, H.'
'Jouini, T.'

_publ_section_title
;
 Tripotassium dibismuth(III) tris[arsenate(V)], K3Bi2(AsO4)3
;
_journal_name_full 'Acta Crystallographica, Section E'
_journal_page_first i74
_journal_page_last i76
_journal_paper_doi 10.1107/S1600536804011353
_journal_volume 60
_journal_year 2004
_chemical_formula_structural K3Bi2(AsO4)3
_chemical_formula_sum 'As3 Bi2 K3 O12'
_space_group_IT_number 15
_symmetry_space_group_name_Hall '-C 2yc'
_symmetry_space_group_name_H-M 'C 1 2/c 1'
_cell_angle_alpha 90
_cell_angle_beta 114.71
_cell_angle_gamma 90
_cell_length_a 14.030
_cell_length_b 13.773
_cell_length_c 7.009
_cell_formula_units_Z 4
_cell_volume 1230.371
_exptl_crystal_density_diffrn 5.139
_cod_original_formula_sum 'K3 Bi2 As3 O12'
_cod_database_code 9007974

loop_
_symmetry_equiv_pos_as_xyz
x,y,z
1/2+x,1/2+y,z
x,-y,1/2+z
1/2+x,1/2-y,1/2+z
-x,y,1/2-z
1/2-x,1/2+y,1/2-z
-x,-y,-z
1/2-x,1/2-y,-z

loop_
_atom_site_aniso_label
_atom_site_aniso_U_11
_atom_site_aniso_U_22
_atom_site_aniso_U_33
_atom_site_aniso_U_12
_atom_site_aniso_U_13
_atom_site_aniso_U_23
K1 0.01200 0.01200 0.01800 0.00000 0.00500 0.00000
K2 0.01200 0.01500 0.02000 0.00000 0.00400 0.00000
K3 0.01700 0.02700 0.01900 -0.00500 0.00400 0.00800
Bi 0.00660 0.00600 0.00890 -0.00010 0.00260 0.00080
As2 0.00620 0.00350 0.00720 -0.00020 0.00220 -0.00010
As1 0.00490 0.00670 0.00590 0.00000 0.00050 0.00000
O1 0.01200 0.01800 0.01700 -0.00800 0.00400 -0.00100
O2 0.01000 0.01200 0.01300 -0.00200 0.00200 -0.00800
O3 0.01200 0.01800 0.01900 -0.00300 0.00500 0.00300
O4 0.02100 0.00700 0.01100 -0.00400 0.00900 -0.00100
O5 0.01000 0.00600 0.02000 0.00400 0.00800 -0.00300
O6 0.01700 0.00600 0.00800 0.00100 0.00200 0.00600

loop_
_atom_site_label
_atom_site_fract_x
_atom_site_fract_y
_atom_site_fract_z
_atom_site_U_iso_or_equiv
K1 0.50000 0.48090 0.25000 0.01460
K2 0.50000 0.22300 0.25000 0.01660
K3 0.50000 0.00000 0.50000 0.02230
Bi 0.26492 0.35529 0.33414 0.00740
As2 0.74345 0.39168 0.64105 0.00590
As1 0.50000 0.25740 0.75000 0.00640
O1 0.42610 0.18740 0.82900 0.01700
O2 0.56890 0.33550 0.95200 0.01200
O3 0.85310 0.43440 0.63600 0.01700
O4 0.67250 0.33460 0.40800 0.01200
O5 0.66810 0.48060 0.67400 0.01100
O6 0.77130 0.31130 0.84500 0.01200

_cod_duplicate_entry 2203703
